data_4306705
loop_
_publ_author_name
'Dirk Michalik'
'Axel Schulz'
'Alexander Villinger'

_publ_contact_author_address
;
Universit\"at Rostock
Institut f\"ur Chemie
Abteilung f\"ur Anorganische Chemie
Albert-Einstein-Strasse 3a 
18059 Rostock
Bundesrepublik Deutschland
;
_publ_contact_author_email axel.schulz@uni-rostock.de
_publ_contact_author_fax '+49 (0)381/498-6382'
_publ_contact_author_name 'Axel Schulz'
_publ_contact_author_phone '+49 (0)381/498-6400'
_publ_section_title
;
Lewis-Acid-Assisted Methyl Exchange Reactions In Silylated
Aminodichloroarsanes
;
_journal_name_full 'Inorganic Chemistry'
_journal_page_first 11798
_journal_page_last 11806
_journal_paper_doi 10.1021/ic801526n
_journal_volume 47
_journal_year 2008
_chemical_formula_moiety 'C8 H24 Cl2 N2 Si4'
_chemical_formula_sum 'C8 H24 Cl2 N2 Si4'
_chemical_formula_weight 331.55
_chemical_name_systematic
;
1,3-bis-(chlorodimethylsilyl)-2,2,4,4-tetramethyl-cyclo-disilazane 
;
_space_group_IT_number 14
_symmetry_cell_setting monoclinic
_symmetry_Int_Tables_number 14
_symmetry_space_group_name_Hall '-P 2ybc'
_symmetry_space_group_name_H-M 'P 1 21/c 1'
_atom_sites_solution_hydrogens geom
_atom_sites_solution_primary direct
_atom_sites_solution_secondary difmap
_audit_author_name 'Villinger, A.'
_audit_creation_method SHELXL-97
_cell_angle_alpha 90.00
_cell_angle_beta 112.20(2)
_cell_angle_gamma 90.00
_cell_formula_units_Z 2
_cell_length_a 6.5400(13)
_cell_length_b 13.084(3)
_cell_length_c 11.454(4)
_cell_measurement_reflns_used 5627
_cell_measurement_temperature 173(2)
_cell_measurement_theta_max 56.986
_cell_measurement_theta_min 4.940
_cell_volume 907.5(4)
_computing_cell_refinement 'Bruker Apex v2.0-2'
_computing_data_collection 'Bruker Apex v2.0-2'
_computing_data_reduction 'Bruker SAINT'
_computing_molecular_graphics
;
 ORTEP-3 (Farrugia, 1997), DIAMOND v3.0a (Brandenburg, 2005)
;
_computing_publication_material SHELXL-97
_computing_structure_refinement 'SHELXL-97 (Sheldrick, 1997)'
_computing_structure_solution 'SHELXS-97 (Sheldrick, 1997)'
_diffrn_ambient_temperature 173(2)
_diffrn_measured_fraction_theta_full 0.993
_diffrn_measured_fraction_theta_max 0.993
_diffrn_measurement_device_type 'Bruker-Nonius Apex X8-CCD-diffractometer'
_diffrn_measurement_method '\w scans'
_diffrn_radiation_monochromator graphite
_diffrn_radiation_source 'sealed tube'
_diffrn_radiation_type MoK\a
_diffrn_radiation_wavelength 0.71073
_diffrn_reflns_av_R_equivalents 0.0510
_diffrn_reflns_av_sigmaI/netI 0.0247
_diffrn_reflns_limit_h_max 8
_diffrn_reflns_limit_h_min -8
_diffrn_reflns_limit_k_max 17
_diffrn_reflns_limit_k_min -17
_diffrn_reflns_limit_l_max 14
_diffrn_reflns_limit_l_min -14
_diffrn_reflns_number 23812
_diffrn_reflns_theta_full 27.50
_diffrn_reflns_theta_max 27.50
_diffrn_reflns_theta_min 3.11
_exptl_absorpt_coefficient_mu 0.604
_exptl_absorpt_correction_T_max 0.9532
_exptl_absorpt_correction_T_min 0.7245
_exptl_absorpt_correction_type multi-scan
_exptl_absorpt_process_details '(SADABS; Sheldrick, 2004)'
_exptl_crystal_colour colourless
_exptl_crystal_density_diffrn 1.213
_exptl_crystal_density_method 'not measured'
_exptl_crystal_description plate
_exptl_crystal_F_000 352
_exptl_crystal_size_max 0.57
_exptl_crystal_size_mid 0.08
_exptl_crystal_size_min 0.08
_refine_diff_density_max 0.531
_refine_diff_density_min -0.463
_refine_diff_density_rms 0.070
_refine_ls_extinction_method none
_refine_ls_goodness_of_fit_ref 1.035
_refine_ls_hydrogen_treatment constr
_refine_ls_matrix_type full
_refine_ls_number_parameters 77
_refine_ls_number_reflns 2062
_refine_ls_number_restraints 0
_refine_ls_restrained_S_all 1.035
_refine_ls_R_factor_all 0.0553
_refine_ls_R_factor_gt 0.0389
_refine_ls_shift/su_max 0.000
_refine_ls_shift/su_mean 0.000
_refine_ls_structure_factor_coef Fsqd
_refine_ls_weighting_details 'calc w=1/[\s^2^(Fo^2^)+(0.0658P)^2^+0.5206P] where P=(Fo^2^+2Fc^2^)/3'
_refine_ls_weighting_scheme calc
_refine_ls_wR_factor_gt 0.1074
_refine_ls_wR_factor_ref 0.1141
_reflns_number_gt 1652
_reflns_number_total 2062
_reflns_threshold_expression >2sigma(I)
_cod_data_source_file ic801526n_si_001_3.cif
_cod_data_source_block me2clsinsime2_dim
_cod_original_sg_symbol_H-M 'P 21/c'
_cod_database_code 4306705

loop_
_symmetry_equiv_pos_as_xyz
'x, y, z'
'-x, y+1/2, -z+1/2'
'-x, -y, -z'
'x, -y-1/2, z-1/2'

loop_
_atom_site_label
_atom_site_type_symbol
_atom_site_fract_x
_atom_site_fract_y
_atom_site_fract_z
_atom_site_U_iso_or_equiv
_atom_site_adp_type
_atom_site_occupancy
_atom_site_symmetry_multiplicity
_atom_site_calc_flag
_atom_site_refinement_flags
_atom_site_disorder_assembly
_atom_site_disorder_group
N N 0.8616(3) -0.00508(14) 0.39293(17) 0.0252(4) Uani 1 1 d . . .
Si1 Si 0.69809(10) -0.00494(5) 0.23719(6) 0.02498(18) Uani 1 1 d . . .
Si2 Si 1.05393(10) -0.09037(5) 0.49243(5) 0.02443(18) Uani 1 1 d . . .
Cl Cl 0.89052(12) 0.02616(8) 0.13225(7) 0.0585(3) Uani 1 1 d . . .
C1 C 0.5745(5) -0.1318(2) 0.1846(2) 0.0384(6) Uani 1 1 d . . .
H1A H 0.6919 -0.1830 0.2029 0.058 Uiso 1 1 calc R . .
H1B H 0.4880 -0.1302 0.0936 0.058 Uiso 1 1 calc R . .
H1C H 0.4778 -0.1497 0.2292 0.058 Uiso 1 1 calc R . .
C2 C 0.4903(4) 0.0976(2) 0.1996(3) 0.0414(6) Uani 1 1 d . . .
H2A H 0.5646 0.1641 0.2151 0.062 Uiso 1 1 calc R . .
H2B H 0.4040 0.0905 0.2529 0.062 Uiso 1 1 calc R . .
H2C H 0.3917 0.0927 0.1107 0.062 Uiso 1 1 calc R . .
C3 C 1.2774(4) -0.1303(2) 0.4316(2) 0.0331(5) Uani 1 1 d . . .
H3A H 1.3489 -0.0691 0.4151 0.050 Uiso 1 1 calc R . .
H3B H 1.2100 -0.1695 0.3535 0.050 Uiso 1 1 calc R . .
H3C H 1.3878 -0.1726 0.4951 0.050 Uiso 1 1 calc R . .
C4 C 0.9329(4) -0.20553(18) 0.5401(2) 0.0370(6) Uani 1 1 d . . .
H4A H 1.0494 -0.2421 0.6074 0.056 Uiso 1 1 calc R . .
H4B H 0.8676 -0.2508 0.4673 0.056 Uiso 1 1 calc R . .
H4C H 0.8185 -0.1838 0.5706 0.056 Uiso 1 1 calc R . .

loop_
_atom_site_aniso_label
_atom_site_aniso_U_11
_atom_site_aniso_U_22
_atom_site_aniso_U_33
_atom_site_aniso_U_23
_atom_site_aniso_U_13
_atom_site_aniso_U_12
N 0.0265(9) 0.0237(9) 0.0212(9) -0.0004(7) 0.0044(7) 0.0018(7)
Si1 0.0247(3) 0.0274(3) 0.0191(3) 0.0007(2) 0.0041(2) -0.0014(2)
Si2 0.0254(3) 0.0235(3) 0.0213(3) 0.0000(2) 0.0053(2) 0.0020(2)
Cl 0.0464(4) 0.0996(7) 0.0328(4) 0.0077(4) 0.0189(3) -0.0148(4)
C1 0.0497(15) 0.0313(13) 0.0298(13) -0.0063(10) 0.0099(11) -0.0068(11)
C2 0.0390(13) 0.0380(14) 0.0344(14) 0.0012(11) -0.0008(11) 0.0107(11)
C3 0.0382(12) 0.0363(13) 0.0253(11) -0.0041(10) 0.0124(10) 0.0183(10)
C4 0.0387(13) 0.0229(12) 0.0383(13) 0.0081(10) 0.0019(11) -0.0058(10)

loop_
_atom_type_symbol
_atom_type_description
_atom_type_scat_dispersion_real
_atom_type_scat_dispersion_imag
_atom_type_scat_source
C C 0.0033 0.0016 'International Tables Vol C Tables 4.2.6.8 and 6.1.1.4'
H H 0.0000 0.0000 'International Tables Vol C Tables 4.2.6.8 and 6.1.1.4'
Cl Cl 0.1484 0.1585 'International Tables Vol C Tables 4.2.6.8 and 6.1.1.4'
N N 0.0061 0.0033 'International Tables Vol C Tables 4.2.6.8 and 6.1.1.4'
Si Si 0.0817 0.0704 'International Tables Vol C Tables 4.2.6.8 and 6.1.1.4'

loop_
_geom_angle_atom_site_label_1
_geom_angle_atom_site_label_2
_geom_angle_atom_site_label_3
_geom_angle
_geom_angle_site_symmetry_1
_geom_angle_site_symmetry_3
_geom_angle_publ_flag
Si1 N Si2 133.22(11) . 3_756 ?
Si1 N Si2 134.37(11) . . ?
Si2 N Si2 91.21(9) 3_756 . ?
N Si1 C2 111.26(11) . . ?
N Si1 C1 111.50(11) . . ?
C2 Si1 C1 112.67(13) . . ?
N Si1 Cl 109.18(7) . . ?
C2 Si1 Cl 106.04(10) . . ?
C1 Si1 Cl 105.85(9) . . ?
N Si2 N 88.79(9) 3_756 . ?
N Si2 C4 113.84(11) 3_756 . ?
N Si2 C4 115.11(10) . . ?
N Si2 C3 113.65(11) 3_756 . ?
N Si2 C3 113.45(10) . . ?
C4 Si2 C3 110.56(12) . . ?
N Si2 Si2 44.41(6) 3_756 3_756 ?
N Si2 Si2 44.38(6) . 3_756 ?
C4 Si2 Si2 125.44(10) . 3_756 ?
C3 Si2 Si2 124.00(9) . 3_756 ?
Si1 C1 H1A 109.5 . . ?
Si1 C1 H1B 109.5 . . ?
H1A C1 H1B 109.5 . . ?
Si1 C1 H1C 109.5 . . ?
H1A C1 H1C 109.5 . . ?
H1B C1 H1C 109.5 . . ?
Si1 C2 H2A 109.5 . . ?
Si1 C2 H2B 109.5 . . ?
H2A C2 H2B 109.5 . . ?
Si1 C2 H2C 109.5 . . ?
H2A C2 H2C 109.5 . . ?
H2B C2 H2C 109.5 . . ?
Si2 C3 H3A 109.5 . . ?
Si2 C3 H3B 109.5 . . ?
H3A C3 H3B 109.5 . . ?
Si2 C3 H3C 109.5 . . ?
H3A C3 H3C 109.5 . . ?
H3B C3 H3C 109.5 . . ?
Si2 C4 H4A 109.5 . . ?
Si2 C4 H4B 109.5 . . ?
H4A C4 H4B 109.5 . . ?
Si2 C4 H4C 109.5 . . ?
H4A C4 H4C 109.5 . . ?
H4B C4 H4C 109.5 . . ?

loop_
_geom_bond_atom_site_label_1
_geom_bond_atom_site_label_2
_geom_bond_distance
_geom_bond_site_symmetry_2
_geom_bond_publ_flag
N Si1 1.698(2) . ?
N Si2 1.744(2) 3_756 ?
N Si2 1.7444(19) . ?
Si1 C2 1.841(3) . ?
Si1 C1 1.845(3) . ?
Si1 Cl 2.0827(10) . ?
Si2 N 1.744(2) 3_756 ?
Si2 C4 1.877(2) . ?
Si2 C3 1.914(2) . ?
Si2 Si2 2.4924(13) 3_756 ?
C1 H1A 0.9800 . ?
C1 H1B 0.9800 . ?
C1 H1C 0.9800 . ?
C2 H2A 0.9800 . ?
C2 H2B 0.9800 . ?
C2 H2C 0.9800 . ?
C3 H3A 0.9800 . ?
C3 H3B 0.9800 . ?
C3 H3C 0.9800 . ?
C4 H4A 0.9800 . ?
C4 H4B 0.9800 . ?
C4 H4C 0.9800 . ?

loop_
_geom_torsion_atom_site_label_1
_geom_torsion_atom_site_label_2
_geom_torsion_atom_site_label_3
_geom_torsion_atom_site_label_4
_geom_torsion
_geom_torsion_site_symmetry_1
_geom_torsion_site_symmetry_2
_geom_torsion_site_symmetry_3
_geom_torsion_site_symmetry_4
_geom_torsion_publ_flag
Si2 N Si1 C2 -28.3(2) 3_756 . . . ?
Si2 N Si1 C2 168.02(17) . . . . ?
Si2 N Si1 C1 -154.98(16) 3_756 . . . ?
Si2 N Si1 C1 41.3(2) . . . . ?
Si2 N Si1 Cl 88.42(15) 3_756 . . . ?
Si2 N Si1 Cl -75.29(16) . . . . ?
Si1 N Si2 N 168.2(2) . . . 3_756 ?
Si2 N Si2 N 0.0 3_756 . . 3_756 ?
Si1 N Si2 C4 -75.91(19) . . . . ?
Si2 N Si2 C4 115.89(12) 3_756 . . . ?
Si1 N Si2 C3 52.86(19) . . . . ?
Si2 N Si2 C3 -115.35(11) 3_756 . . . ?
Si1 N Si2 Si2 168.2(2) . . . 3_756 ?
